data_4132725
loop_
_publ_author_name
'Testa, Andrea'
'Lucas, Xavier'
'Castro, Guilherme V.'
'Chan, Kwok-Ho'
'Wright, Jane E.'
'Runcie, Andrew C.'
'Gadd, Morgan S.'
'Harrison, William T. A.'
'Ko, Eun-Jung'
'Fletcher, Daniel'
'Ciulli, Alessio'

_publ_section_title
;
 3-Fluoro-4-hydroxyprolines: Synthesis, Conformational Analysis, and
 Stereoselective Recognition by the VHL E3 Ubiquitin Ligase for Targeted
 Protein Degradation.
;
_journal_issue 29
_journal_name_full 'Journal of the American Chemical Society'
_journal_page_first 9299
_journal_page_last 9313
_journal_paper_doi 10.1021/jacs.8b05807
_journal_volume 140
_journal_year 2018
_chemical_absolute_configuration ad
_chemical_formula_moiety 'C17 H22 F N O5'
_chemical_formula_sum 'C17 H22 F N O5'
_chemical_formula_weight 339.35
_space_group_crystal_system orthorhombic
_space_group_IT_number 19
_space_group_name_Hall 'P 2ac 2ab'
_space_group_name_H-M_alt 'P 21 21 21'
_atom_sites_solution_hydrogens mixed
_audit_creation_method SHELXL-2014/7
_cell_angle_alpha 90
_cell_angle_beta 90
_cell_angle_gamma 90
_cell_formula_units_Z 4
_cell_length_a 8.61245(5)
_cell_length_b 10.21862(6)
_cell_length_c 18.99958(12)
_cell_measurement_reflns_used 24505
_cell_measurement_temperature 100(2)
_cell_measurement_theta_max 70.2210
_cell_measurement_theta_min 4.2960
_cell_volume 1672.103(17)
_computing_structure_refinement 'SHELXL-2014/7 (Sheldrick, 2014)'
_diffrn_ambient_temperature 100(2)
_diffrn_measured_fraction_theta_full 0.967
_diffrn_measured_fraction_theta_max 0.967
_diffrn_measurement_device 'four-circle diffractometer'
_diffrn_measurement_device_type 'XtaLAB AFC11 (RCD3): quarter-chi single'
_diffrn_measurement_method \w
_diffrn_radiation_monochromator mirror
_diffrn_radiation_type CuK\a
_diffrn_radiation_wavelength 1.54184
_diffrn_reflns_av_R_equivalents 0.0201
_diffrn_reflns_av_unetI/netI 0.0072
_diffrn_reflns_Laue_measured_fraction_full 0.967
_diffrn_reflns_Laue_measured_fraction_max 0.967
_diffrn_reflns_limit_h_max 10
_diffrn_reflns_limit_h_min -10
_diffrn_reflns_limit_k_max 12
_diffrn_reflns_limit_k_min -12
_diffrn_reflns_limit_l_max 22
_diffrn_reflns_limit_l_min -21
_diffrn_reflns_number 29237
_diffrn_reflns_point_group_measured_fraction_full 0.972
_diffrn_reflns_point_group_measured_fraction_max 0.971
_diffrn_reflns_theta_full 67.684
_diffrn_reflns_theta_max 68.213
_diffrn_reflns_theta_min 4.914
_diffrn_source 'Rotating-anode X-ray tube'
_exptl_absorpt_coefficient_mu 0.893
_exptl_absorpt_correction_T_max 1.00000
_exptl_absorpt_correction_T_min 0.79033
_exptl_absorpt_correction_type multi-scan
_exptl_absorpt_process_details
;
CrysAlisPro 1.171.39.34b (Rigaku Oxford Diffraction, 2017)
Empirical absorption correction using spherical harmonics,
 implemented in SCALE3 ABSPACK scaling algorithm.
;
_exptl_crystal_colour colourless
_exptl_crystal_density_diffrn 1.348
_exptl_crystal_description 'cut block'
_exptl_crystal_F_000 720
_exptl_crystal_size_max 0.38
_exptl_crystal_size_mid 0.24
_exptl_crystal_size_min 0.05
_refine_diff_density_max 0.154
_refine_diff_density_min -0.178
_refine_diff_density_rms 0.025
_refine_ls_abs_structure_details
;
 Flack x determined using 1251 quotients [(I+)-(I-)]/[(I+)+(I-)]
 (Parsons, Flack and Wagner, Acta Cryst. B69 (2013) 249-259).
;
_refine_ls_abs_structure_Flack 0.01(2)
_refine_ls_extinction_coef 0.0061(16)
_refine_ls_extinction_expression Fc^*^=kFc[1+0.001xFc^2^\l^3^/sin(2\q)]^-1/4^
_refine_ls_extinction_method 'SHELXL-2014/7 (Sheldrick 2014'
_refine_ls_goodness_of_fit_ref 1.059
_refine_ls_hydrogen_treatment mixed
_refine_ls_matrix_type full
_refine_ls_number_parameters 224
_refine_ls_number_reflns 2974
_refine_ls_number_restraints 0
_refine_ls_restrained_S_all 1.059
_refine_ls_R_factor_all 0.0237
_refine_ls_R_factor_gt 0.0237
_refine_ls_shift/su_max 0.000
_refine_ls_shift/su_mean 0.000
_refine_ls_structure_factor_coef Fsqd
_refine_ls_weighting_details 'w=1/[\s^2^(Fo^2^)+(0.0210P)^2^+0.4851P] where P=(Fo^2^+2Fc^2^)/3'
_refine_ls_weighting_scheme calc
_refine_ls_wR_factor_gt 0.0573
_refine_ls_wR_factor_ref 0.0573
_reflns_Friedel_coverage 0.733
_reflns_Friedel_fraction_full 0.978
_reflns_Friedel_fraction_max 0.977
_reflns_number_gt 2973
_reflns_number_total 2974
_reflns_threshold_expression 'I > 2\s(I)'
_cod_data_source_file ja8b05807_si_003.cif
_cod_data_source_block at2
_cod_original_cell_volume 1672.102(17)
_cod_database_code 4132725
_shelx_shelxl_version_number 2014/7
_shelx_space_group_comment
;
The symmetry employed for this shelxl refinement is uniquely defined
by the following loop, which should always be used as a source of
symmetry information in preference to the above space-group names.
They are only intended as comments.
;
_shelx_estimated_absorpt_t_min 0.728
_shelx_estimated_absorpt_t_max 0.957

loop_
_space_group_symop_operation_xyz
'x, y, z'
'-x+1/2, -y, z+1/2'
'-x, y+1/2, -z+1/2'
'x+1/2, -y+1/2, -z'

loop_
_atom_site_label
_atom_site_type_symbol
_atom_site_fract_x
_atom_site_fract_y
_atom_site_fract_z
_atom_site_U_iso_or_equiv
_atom_site_adp_type
_atom_site_occupancy
_atom_site_site_symmetry_order
_atom_site_calc_flag
_atom_site_refinement_flags_posn
_atom_site_refinement_flags_adp
C1 C 0.23986(18) 0.31435(15) 0.06024(8) 0.0172(3) Uani 1 1 d . .
C2 C 0.18232(18) 0.45413(15) 0.07198(8) 0.0174(3) Uani 1 1 d . .
H2 H 0.1465 0.4661 0.1216 0.021 Uiso 1 1 calc R U
C3 C 0.0523(2) 0.48789(15) 0.02038(9) 0.0202(3) Uani 1 1 d . .
H3 H -0.0143 0.4105 0.0092 0.024 Uiso 1 1 calc R U
C4 C 0.1392(2) 0.53845(16) -0.04399(9) 0.0211(4) Uani 1 1 d . .
H4 H 0.1873 0.4618 -0.0683 0.025 Uiso 1 1 calc R U
C5 C 0.26981(19) 0.62051(16) -0.01186(9) 0.0207(3) Uani 1 1 d . .
H5A H 0.3624 0.6220 -0.0428 0.025 Uiso 1 1 calc R U
H5B H 0.2355 0.7114 -0.0028 0.025 Uiso 1 1 calc R U
C6 C 0.4418(2) 0.55464(15) 0.08549(8) 0.0194(3) Uani 1 1 d . .
C7 C 0.59732(18) 0.43501(17) 0.17278(9) 0.0214(4) Uani 1 1 d . .
C8 C 0.5503(2) 0.3262(2) 0.22290(10) 0.0345(5) Uani 1 1 d . .
H8A H 0.4789 0.3610 0.2584 0.052 Uiso 1 1 calc R U
H8B H 0.6430 0.2912 0.2462 0.052 Uiso 1 1 calc R U
H8C H 0.4988 0.2562 0.1965 0.052 Uiso 1 1 calc R U
C9 C 0.7034(3) 0.3809(2) 0.11654(11) 0.0410(5) Uani 1 1 d . .
H9A H 0.7321 0.4509 0.0838 0.062 Uiso 1 1 calc R U
H9B H 0.6495 0.3112 0.0908 0.062 Uiso 1 1 calc R U
H9C H 0.7972 0.3452 0.1385 0.062 Uiso 1 1 calc R U
C10 C 0.6679(3) 0.5494(2) 0.21022(14) 0.0532(7) Uani 1 1 d . .
H10A H 0.5964 0.5802 0.2468 0.080 Uiso 1 1 calc R U
H10B H 0.6872 0.6200 0.1765 0.080 Uiso 1 1 calc R U
H10C H 0.7661 0.5227 0.2319 0.080 Uiso 1 1 calc R U
C11 C 0.1884(2) 0.09318(15) 0.08750(9) 0.0246(4) Uani 1 1 d . .
H11A H 0.2985 0.0755 0.0989 0.029 Uiso 1 1 calc R U
H11B H 0.1707 0.0697 0.0376 0.029 Uiso 1 1 calc R U
C12 C 0.08495(19) 0.01240(16) 0.13400(8) 0.0199(4) Uani 1 1 d . .
C13 C -0.0411(2) 0.06442(16) 0.17005(9) 0.0234(4) Uani 1 1 d . .
H13 H -0.0653 0.1547 0.1655 0.028 Uiso 1 1 calc R U
C14 C -0.1318(2) -0.01533(18) 0.21267(10) 0.0269(4) Uani 1 1 d . .
H14 H -0.2177 0.0208 0.2373 0.032 Uiso 1 1 calc R U
C15 C -0.0975(2) -0.14760(18) 0.21945(10) 0.0276(4) Uani 1 1 d . .
H15 H -0.1590 -0.2018 0.2490 0.033 Uiso 1 1 calc R U
C16 C 0.0268(2) -0.19965(17) 0.18282(9) 0.0275(4) Uani 1 1 d . .
H16 H 0.0496 -0.2903 0.1867 0.033 Uiso 1 1 calc R U
C17 C 0.1184(2) -0.12055(17) 0.14054(9) 0.0231(4) Uani 1 1 d . .
H17 H 0.2042 -0.1570 0.1160 0.028 Uiso 1 1 calc R U
N1 N 0.30158(15) 0.55053(13) 0.05424(7) 0.0188(3) Uani 1 1 d . .
O1 O 0.15433(14) 0.23114(11) 0.09830(6) 0.0213(3) Uani 1 1 d . .
O2 O 0.34327(14) 0.28389(11) 0.02137(6) 0.0244(3) Uani 1 1 d . .
O3 O 0.04451(16) 0.60448(13) -0.09297(7) 0.0290(3) Uani 1 1 d . .
H1O H 0.040(3) 0.687(2) -0.0791(12) 0.035 Uiso 1 1 d . U
O4 O 0.44702(14) 0.47104(12) 0.14011(6) 0.0228(3) Uani 1 1 d . .
O5 O 0.54726(14) 0.62630(12) 0.06636(7) 0.0281(3) Uani 1 1 d . .
F1 F -0.03319(11) 0.59143(10) 0.04903(5) 0.0275(3) Uani 1 1 d . .

loop_
_atom_site_aniso_label
_atom_site_aniso_U_11
_atom_site_aniso_U_22
_atom_site_aniso_U_33
_atom_site_aniso_U_23
_atom_site_aniso_U_13
_atom_site_aniso_U_12
C1 0.0171(8) 0.0185(8) 0.0159(7) 0.0016(6) -0.0022(6) -0.0017(6)
C2 0.0163(7) 0.0171(8) 0.0188(7) 0.0008(6) 0.0004(6) -0.0027(6)
C3 0.0170(8) 0.0171(7) 0.0263(8) -0.0005(6) -0.0022(7) 0.0004(7)
C4 0.0223(8) 0.0191(8) 0.0218(8) 0.0023(7) -0.0040(7) 0.0029(7)
C5 0.0198(8) 0.0185(8) 0.0238(8) 0.0051(7) -0.0011(7) -0.0002(6)
C6 0.0196(8) 0.0154(7) 0.0232(8) 0.0008(6) -0.0007(7) -0.0005(7)
C7 0.0179(8) 0.0227(8) 0.0234(8) 0.0019(7) -0.0051(6) 0.0017(7)
C8 0.0293(10) 0.0445(11) 0.0296(9) 0.0142(8) -0.0025(8) -0.0006(9)
C9 0.0395(11) 0.0448(12) 0.0389(11) 0.0137(10) 0.0123(9) 0.0196(10)
C10 0.0661(16) 0.0311(11) 0.0624(15) -0.0078(11) -0.0403(14) 0.0013(11)
C11 0.0331(9) 0.0139(8) 0.0266(8) 0.0020(7) 0.0050(8) 0.0009(7)
C12 0.0244(8) 0.0186(8) 0.0166(7) 0.0011(6) -0.0037(7) -0.0033(6)
C13 0.0252(8) 0.0180(8) 0.0269(9) 0.0024(7) -0.0022(7) -0.0020(7)
C14 0.0245(9) 0.0292(9) 0.0270(9) 0.0008(7) 0.0020(7) -0.0033(7)
C15 0.0327(10) 0.0252(9) 0.0247(9) 0.0037(7) -0.0010(7) -0.0117(8)
C16 0.0391(10) 0.0176(8) 0.0257(9) 0.0038(7) -0.0051(8) -0.0042(8)
C17 0.0288(9) 0.0202(8) 0.0204(8) -0.0006(7) -0.0023(7) -0.0004(7)
N1 0.0173(7) 0.0173(6) 0.0218(7) 0.0046(6) -0.0017(5) -0.0030(5)
O1 0.0255(6) 0.0149(6) 0.0233(6) 0.0028(5) 0.0034(5) -0.0009(5)
O2 0.0259(6) 0.0204(6) 0.0269(6) 0.0012(5) 0.0067(5) 0.0010(5)
O3 0.0320(7) 0.0257(6) 0.0292(7) 0.0062(5) -0.0114(6) 0.0006(6)
O4 0.0176(6) 0.0292(6) 0.0215(6) 0.0066(5) -0.0035(5) -0.0033(5)
O5 0.0202(6) 0.0236(6) 0.0406(7) 0.0093(5) -0.0038(6) -0.0065(5)
F1 0.0211(5) 0.0244(5) 0.0369(6) 0.0000(4) 0.0044(4) 0.0061(4)

loop_
_atom_type_symbol
_atom_type_description
_atom_type_scat_dispersion_real
_atom_type_scat_dispersion_imag
_atom_type_scat_source
C C 0.0181 0.0091 'International Tables Vol C Tables 4.2.6.8 and 6.1.1.4'
H H 0.0000 0.0000 'International Tables Vol C Tables 4.2.6.8 and 6.1.1.4'
N N 0.0311 0.0180 'International Tables Vol C Tables 4.2.6.8 and 6.1.1.4'
O O 0.0492 0.0322 'International Tables Vol C Tables 4.2.6.8 and 6.1.1.4'
F F 0.0727 0.0534 'International Tables Vol C Tables 4.2.6.8 and 6.1.1.4'

loop_
_geom_angle_atom_site_label_1
_geom_angle_atom_site_label_2
_geom_angle_atom_site_label_3
_geom_angle
O2 C1 O1 125.28(15)
O2 C1 C2 125.01(14)
O1 C1 C2 109.68(13)
N1 C2 C3 102.41(12)
N1 C2 C1 111.61(13)
C3 C2 C1 110.80(13)
N1 C2 H2 110.6
C3 C2 H2 110.6
C1 C2 H2 110.6
F1 C3 C4 108.31(13)
F1 C3 C2 107.87(13)
C4 C3 C2 103.38(13)
F1 C3 H3 112.3
C4 C3 H3 112.3
C2 C3 H3 112.3
O3 C4 C3 114.08(14)
O3 C4 C5 115.24(14)
C3 C4 C5 103.11(13)
O3 C4 H4 108.0
C3 C4 H4 108.0
C5 C4 H4 108.0
N1 C5 C4 102.18(12)
N1 C5 H5A 111.3
C4 C5 H5A 111.3
N1 C5 H5B 111.3
C4 C5 H5B 111.3
H5A C5 H5B 109.2
O5 C6 O4 125.81(15)
O5 C6 N1 123.66(15)
O4 C6 N1 110.53(14)
O4 C7 C10 111.07(15)
O4 C7 C9 108.83(14)
C10 C7 C9 112.14(19)
O4 C7 C8 102.22(13)
C10 C7 C8 112.44(18)
C9 C7 C8 109.66(16)
C7 C8 H8A 109.5
C7 C8 H8B 109.5
H8A C8 H8B 109.5
C7 C8 H8C 109.5
H8A C8 H8C 109.5
H8B C8 H8C 109.5
C7 C9 H9A 109.5
C7 C9 H9B 109.5
H9A C9 H9B 109.5
C7 C9 H9C 109.5
H9A C9 H9C 109.5
H9B C9 H9C 109.5
C7 C10 H10A 109.5
C7 C10 H10B 109.5
H10A C10 H10B 109.5
C7 C10 H10C 109.5
H10A C10 H10C 109.5
H10B C10 H10C 109.5
O1 C11 C12 109.29(14)
O1 C11 H11A 109.8
C12 C11 H11A 109.8
O1 C11 H11B 109.8
C12 C11 H11B 109.8
H11A C11 H11B 108.3
C13 C12 C17 119.37(15)
C13 C12 C11 122.90(15)
C17 C12 C11 117.73(15)
C14 C13 C12 120.15(16)
C14 C13 H13 119.9
C12 C13 H13 119.9
C13 C14 C15 120.36(18)
C13 C14 H14 119.8
C15 C14 H14 119.8
C16 C15 C14 119.44(17)
C16 C15 H15 120.3
C14 C15 H15 120.3
C15 C16 C17 120.53(17)
C15 C16 H16 119.7
C17 C16 H16 119.7
C16 C17 C12 120.14(17)
C16 C17 H17 119.9
C12 C17 H17 119.9
C6 N1 C2 123.32(13)
C6 N1 C5 121.89(13)
C2 N1 C5 113.18(13)
C1 O1 C11 115.41(13)
C4 O3 H1O 106.5(15)
C6 O4 C7 120.69(13)

loop_
_geom_bond_atom_site_label_1
_geom_bond_atom_site_label_2
_geom_bond_distance
C1 O2 1.198(2)
C1 O1 1.3373(19)
C1 C2 1.528(2)
C2 N1 1.462(2)
C2 C3 1.528(2)
C2 H2 1.0000
C3 F1 1.3991(19)
C3 C4 1.524(2)
C3 H3 1.0000
C4 O3 1.409(2)
C4 C5 1.530(2)
C4 H4 1.0000
C5 N1 1.471(2)
C5 H5A 0.9900
C5 H5B 0.9900
C6 O5 1.222(2)
C6 O4 1.345(2)
C6 N1 1.346(2)
C7 O4 1.4821(19)
C7 C10 1.497(3)
C7 C9 1.511(3)
C7 C8 1.519(3)
C8 H8A 0.9800
C8 H8B 0.9800
C8 H8C 0.9800
C9 H9A 0.9800
C9 H9B 0.9800
C9 H9C 0.9800
C10 H10A 0.9800
C10 H10B 0.9800
C10 H10C 0.9800
C11 O1 1.4544(19)
C11 C12 1.502(2)
C11 H11A 0.9900
C11 H11B 0.9900
C12 C13 1.389(2)
C12 C17 1.394(2)
C13 C14 1.389(2)
C13 H13 0.9500
C14 C15 1.389(3)
C14 H14 0.9500
C15 C16 1.384(3)
C15 H15 0.9500
C16 C17 1.386(3)
C16 H16 0.9500
C17 H17 0.9500
O3 H1O 0.88(2)

loop_
_geom_hbond_atom_site_label_D
_geom_hbond_atom_site_label_H
_geom_hbond_atom_site_label_A
_geom_hbond_distance_DH
_geom_hbond_distance_HA
_geom_hbond_distance_DA
_geom_hbond_angle_DHA
_geom_hbond_site_symmetry_A
O3 H1O O5 0.88(2) 1.93(2) 2.7972(18) 169(2) 4_465
C3 H3 O2 1.00 2.41 3.403(2) 176 4_455
C5 H5B O5 0.99 2.61 3.382(2) 135 4_465
C9 H9A F1 0.98 2.57 3.380(3) 141 1_655
C9 H9A O5 0.98 2.42 3.001(2) 118 .
C10 H10B O5 0.98 2.42 3.028(3) 120 .

loop_
_geom_torsion_atom_site_label_1
_geom_torsion_atom_site_label_2
_geom_torsion_atom_site_label_3
_geom_torsion_atom_site_label_4
_geom_torsion
O2 C1 C2 N1 -23.1(2)
O1 C1 C2 N1 158.71(12)
O2 C1 C2 C3 90.32(19)
O1 C1 C2 C3 -87.86(16)
N1 C2 C3 F1 -82.82(14)
C1 C2 C3 F1 158.04(12)
N1 C2 C3 C4 31.76(15)
C1 C2 C3 C4 -87.38(15)
F1 C3 C4 O3 -51.65(18)
C2 C3 C4 O3 -165.91(13)
F1 C3 C4 C5 74.06(15)
C2 C3 C4 C5 -40.21(15)
O3 C4 C5 N1 157.06(14)
C3 C4 C5 N1 32.11(15)
O1 C11 C12 C13 11.2(2)
O1 C11 C12 C17 -168.88(14)
C17 C12 C13 C14 0.6(2)
C11 C12 C13 C14 -179.55(16)
C12 C13 C14 C15 -0.2(3)
C13 C14 C15 C16 -0.7(3)
C14 C15 C16 C17 1.1(3)
C15 C16 C17 C12 -0.7(3)
C13 C12 C17 C16 -0.2(2)
C11 C12 C17 C16 179.95(16)
O5 C6 N1 C2 172.57(15)
O4 C6 N1 C2 -8.2(2)
O5 C6 N1 C5 8.1(2)
O4 C6 N1 C5 -172.67(14)
C3 C2 N1 C6 -177.62(14)
C1 C2 N1 C6 -59.05(19)
C3 C2 N1 C5 -11.90(17)
C1 C2 N1 C5 106.67(15)
C4 C5 N1 C6 153.24(15)
C4 C5 N1 C2 -12.72(17)
O2 C1 O1 C11 -3.1(2)
C2 C1 O1 C11 175.07(13)
C12 C11 O1 C1 179.45(13)
O5 C6 O4 C7 -14.7(2)
N1 C6 O4 C7 165.99(14)
C10 C7 O4 C6 68.1(2)
C9 C7 O4 C6 -55.8(2)
C8 C7 O4 C6 -171.75(15)
